data_7005610
loop_
_publ_author_name
'Be\,sli, Serap'
'Coles, Simon J.'
'Davies, David B.'
'Hursthouse, Michael B.'
'Kili\,c, Adem'
'Shaw, Robert A.'

_publ_section_title
;
 A spiro to ansa rearrangement in cyclotriphosphazene derivatives.
;
_journal_issue 26
_journal_name_full 'Dalton transactions (Cambridge, England : 2003)'
_journal_page_first 2792
_journal_page_last 2801
_journal_paper_doi 10.1039/b703541a
_journal_year 2007
_chemical_formula_sum 'C8 H9 Cl3 N3 O3 P3'
_chemical_formula_weight 394.44
_chemical_name_systematic
;
?
;
_space_group_IT_number 14
_symmetry_cell_setting monoclinic
_symmetry_space_group_name_Hall '-P 2yn'
_symmetry_space_group_name_H-M 'P 1 21/n 1'
_atom_sites_solution_hydrogens geom
_atom_sites_solution_primary direct
_atom_sites_solution_secondary difmap
_audit_creation_method SHELXL-97
_cell_angle_alpha 90.00
_cell_angle_beta 109.5880(10)
_cell_angle_gamma 90.00
_cell_formula_units_Z 4
_cell_length_a 8.5409(2)
_cell_length_b 17.1394(3)
_cell_length_c 10.6213(3)
_cell_measurement_reflns_used 3448
_cell_measurement_temperature 120(2)
_cell_measurement_theta_max 27.48
_cell_measurement_theta_min 1.0
_cell_volume 1464.83(6)
_computing_cell_refinement 'DENZO, COLLECT'
_computing_data_reduction 'DENZO, COLLECT'
_computing_molecular_graphics 'PLATON (Spek, 1990)'
_computing_structure_refinement 'SHELXL-97 (Sheldrick, 1997)'
_computing_structure_solution 'SHELXS-97 (Sheldrick, 1997)'
_diffrn_ambient_temperature 120(2)
_diffrn_detector_area_resol_mean 9.091
_diffrn_measured_fraction_theta_full 0.996
_diffrn_measured_fraction_theta_max 0.996
_diffrn_measurement_device_type 'Bruker-Nonius KappaCCD Area Detector'
_diffrn_measurement_method '\f and \w scans'
_diffrn_radiation_monochromator graphite
_diffrn_radiation_source 'Bruker-Nonius FR591 rotating anode'
_diffrn_radiation_type MoK\a
_diffrn_radiation_wavelength 0.71073
_diffrn_reflns_av_R_equivalents 0.0397
_diffrn_reflns_av_sigmaI/netI 0.0304
_diffrn_reflns_limit_h_max 11
_diffrn_reflns_limit_h_min -11
_diffrn_reflns_limit_k_max 20
_diffrn_reflns_limit_k_min -22
_diffrn_reflns_limit_l_max 13
_diffrn_reflns_limit_l_min -12
_diffrn_reflns_number 19576
_diffrn_reflns_theta_full 27.50
_diffrn_reflns_theta_max 27.50
_diffrn_reflns_theta_min 2.36
_diffrn_standards_decay_% 0
_diffrn_standards_number 0
_exptl_absorpt_coefficient_mu 0.961
_exptl_absorpt_correction_T_max 0.9810
_exptl_absorpt_correction_T_min 0.8311
_exptl_absorpt_correction_type multi-scan
_exptl_absorpt_process_details 'SADABS V2.10 (Sheldrick, G.M., 2003)'
_exptl_crystal_colour colourless
_exptl_crystal_density_diffrn 1.789
_exptl_crystal_density_method 'not measured'
_exptl_crystal_description blade
_exptl_crystal_F_000 792
_exptl_crystal_size_max 0.20
_exptl_crystal_size_mid 0.10
_exptl_crystal_size_min 0.02
_refine_diff_density_max 0.357
_refine_diff_density_min -0.469
_refine_diff_density_rms 0.078
_refine_ls_extinction_method none
_refine_ls_goodness_of_fit_ref 1.072
_refine_ls_hydrogen_treatment constr
_refine_ls_matrix_type full
_refine_ls_number_parameters 181
_refine_ls_number_reflns 3352
_refine_ls_number_restraints 0
_refine_ls_restrained_S_all 1.072
_refine_ls_R_factor_all 0.0412
_refine_ls_R_factor_gt 0.0307
_refine_ls_shift/su_max 0.002
_refine_ls_shift/su_mean 0.000
_refine_ls_structure_factor_coef Fsqd
_refine_ls_weighting_details 'calc w=1/[\s^2^(Fo^2^)+(0.0386P)^2^+0.9335P] where P=(Fo^2^+2Fc^2^)/3'
_refine_ls_weighting_scheme calc
_refine_ls_wR_factor_gt 0.0760
_refine_ls_wR_factor_ref 0.0814
_reflns_number_gt 2830
_reflns_number_total 3352
_reflns_threshold_expression >2sigma(I)
_cod_data_source_file b703541a.txt
_cod_data_source_block 8e
_cod_depositor_comments
;
The following automatic conversions were performed:
'_symmetry_cell_setting' value 'Monoclinic' changed to 'monoclinic'
according to '/home/saulius/struct/CIF-dictionaries/cif_core.dic'
dictionary named 'cif_core.dic' version 2.4.1 from 2010-06-29.

Automatic conversion script
Id: cif_fix_enum 1527 2010-12-29 10:47:43Z saulius 
;
_cod_original_sg_symbol_H-M P2(1)/n
_cod_database_code 7005610

loop_
_symmetry_equiv_pos_as_xyz
'x, y, z'
'-x+1/2, y+1/2, -z+1/2'
'-x, -y, -z'
'x-1/2, -y-1/2, z-1/2'

loop_
_atom_site_label
_atom_site_type_symbol
_atom_site_fract_x
_atom_site_fract_y
_atom_site_fract_z
_atom_site_U_iso_or_equiv
_atom_site_adp_type
_atom_site_occupancy
_atom_site_symmetry_multiplicity
_atom_site_calc_flag
_atom_site_refinement_flags
_atom_site_disorder_assembly
_atom_site_disorder_group
C1 C 0.6275(3) 0.51694(11) 0.1951(2) 0.0264(4) Uani 1 1 d . . .
H1A H 0.5680 0.5332 0.2563 0.032 Uiso 1 1 calc R . .
H1B H 0.6125 0.5576 0.1258 0.032 Uiso 1 1 calc R . .
C2 C 0.8111(3) 0.50363(11) 0.2715(2) 0.0245(4) Uani 1 1 d . . .
H2A H 0.8782 0.5102 0.2123 0.029 Uiso 1 1 calc R . .
H2B H 0.8518 0.5404 0.3474 0.029 Uiso 1 1 calc R . .
C3 C 0.3511(2) 0.12564(11) 0.25814(19) 0.0180(4) Uani 1 1 d . . .
C4 C 0.3513(2) 0.08295(12) 0.3687(2) 0.0227(4) Uani 1 1 d . . .
H4 H 0.3877 0.1056 0.4553 0.027 Uiso 1 1 calc R . .
C5 C 0.2967(3) 0.00601(12) 0.3495(2) 0.0274(5) Uani 1 1 d . . .
H5 H 0.2971 -0.0247 0.4241 0.033 Uiso 1 1 calc R . .
C6 C 0.2418(3) -0.02639(12) 0.2225(2) 0.0284(5) Uani 1 1 d . . .
H6 H 0.2049 -0.0790 0.2103 0.034 Uiso 1 1 calc R . .
C7 C 0.2408(3) 0.01831(13) 0.1133(2) 0.0270(5) Uani 1 1 d . . .
H7 H 0.2023 -0.0038 0.0263 0.032 Uiso 1 1 calc R . .
C8 C 0.2959(2) 0.09535(12) 0.1303(2) 0.0229(4) Uani 1 1 d . . .
H8 H 0.2956 0.1262 0.0559 0.028 Uiso 1 1 calc R . .
N1 N 0.5859(2) 0.32253(9) 0.29424(17) 0.0205(4) Uani 1 1 d . . .
N2 N 0.6464(2) 0.18716(9) 0.18479(17) 0.0218(4) Uani 1 1 d . . .
N3 N 0.7522(2) 0.32519(9) 0.11866(17) 0.0222(4) Uani 1 1 d . . .
O1 O 0.56670(17) 0.44158(8) 0.13415(14) 0.0226(3) Uani 1 1 d . . .
O2 O 0.81898(17) 0.42379(8) 0.31875(14) 0.0226(3) Uani 1 1 d . . .
O3 O 0.40051(16) 0.20491(7) 0.27631(14) 0.0190(3) Uani 1 1 d . . .
P1 P 0.67921(6) 0.37266(3) 0.21552(5) 0.01730(12) Uani 1 1 d . . .
P2 P 0.58315(6) 0.23085(3) 0.29038(5) 0.01733(12) Uani 1 1 d . . .
P3 P 0.72405(6) 0.23527(3) 0.09329(5) 0.01704(12) Uani 1 1 d . . .
Cl1 Cl 0.71845(6) 0.18916(3) 0.47261(5) 0.02415(13) Uani 1 1 d . . .
Cl2 Cl 0.93807(6) 0.18506(3) 0.10013(5) 0.02508(13) Uani 1 1 d . . .
Cl3 Cl 0.59013(7) 0.21608(3) -0.09806(5) 0.03078(14) Uani 1 1 d . . .

loop_
_atom_site_aniso_label
_atom_site_aniso_U_11
_atom_site_aniso_U_22
_atom_site_aniso_U_33
_atom_site_aniso_U_23
_atom_site_aniso_U_13
_atom_site_aniso_U_12
C1 0.0305(11) 0.0139(9) 0.0332(12) 0.0017(8) 0.0086(9) -0.0011(8)
C2 0.0275(11) 0.0132(9) 0.0329(12) 0.0012(8) 0.0102(9) -0.0037(8)
C3 0.0148(9) 0.0167(9) 0.0239(10) 0.0004(7) 0.0084(8) 0.0007(7)
C4 0.0238(10) 0.0239(10) 0.0230(10) -0.0019(8) 0.0114(8) -0.0027(8)
C5 0.0282(11) 0.0247(11) 0.0335(12) 0.0048(9) 0.0159(10) -0.0033(8)
C6 0.0268(11) 0.0215(10) 0.0401(13) -0.0047(9) 0.0154(10) -0.0059(8)
C7 0.0231(10) 0.0304(11) 0.0278(11) -0.0096(9) 0.0086(9) -0.0048(8)
C8 0.0204(10) 0.0278(11) 0.0214(10) 0.0019(8) 0.0080(8) 0.0009(8)
N1 0.0291(9) 0.0143(8) 0.0236(9) 0.0000(6) 0.0161(7) 0.0011(6)
N2 0.0292(9) 0.0137(8) 0.0289(9) -0.0022(6) 0.0183(8) -0.0017(6)
N3 0.0289(9) 0.0181(8) 0.0244(9) 0.0002(7) 0.0155(8) -0.0035(7)
O1 0.0265(7) 0.0151(7) 0.0233(7) 0.0015(5) 0.0045(6) -0.0002(5)
O2 0.0263(7) 0.0154(7) 0.0229(7) 0.0014(5) 0.0037(6) -0.0005(5)
O3 0.0188(7) 0.0158(6) 0.0252(7) -0.0007(5) 0.0109(6) 0.0011(5)
P1 0.0217(3) 0.0125(2) 0.0184(3) 0.00101(17) 0.0076(2) -0.00080(18)
P2 0.0214(3) 0.0131(2) 0.0207(3) 0.00043(18) 0.0112(2) -0.00003(18)
P3 0.0183(2) 0.0164(2) 0.0181(2) -0.00140(18) 0.00847(19) -0.00093(18)
Cl1 0.0253(2) 0.0223(2) 0.0240(3) 0.00486(18) 0.0070(2) -0.00065(18)
Cl2 0.0207(2) 0.0270(3) 0.0302(3) 0.0003(2) 0.0120(2) 0.00351(18)
Cl3 0.0268(3) 0.0410(3) 0.0214(3) -0.0073(2) 0.0039(2) -0.0006(2)

loop_
_atom_type_symbol
_atom_type_description
_atom_type_scat_dispersion_real
_atom_type_scat_dispersion_imag
_atom_type_scat_source
C C 0.0033 0.0016 'International Tables Vol C Tables 4.2.6.8 and 6.1.1.4'
H H 0.0000 0.0000 'International Tables Vol C Tables 4.2.6.8 and 6.1.1.4'
N N 0.0061 0.0033 'International Tables Vol C Tables 4.2.6.8 and 6.1.1.4'
O O 0.0106 0.0060 'International Tables Vol C Tables 4.2.6.8 and 6.1.1.4'
P P 0.1023 0.0942 'International Tables Vol C Tables 4.2.6.8 and 6.1.1.4'
Cl Cl 0.1484 0.1585 'International Tables Vol C Tables 4.2.6.8 and 6.1.1.4'

loop_
_geom_angle_atom_site_label_1
_geom_angle_atom_site_label_2
_geom_angle_atom_site_label_3
_geom_angle
_geom_angle_site_symmetry_1
_geom_angle_site_symmetry_3
_geom_angle_publ_flag
O1 C1 C2 104.69(15) . . ?
O2 C2 C1 104.24(15) . . ?
C8 C3 C4 122.61(18) . . ?
C8 C3 O3 118.84(17) . . ?
C4 C3 O3 118.45(17) . . ?
C3 C4 C5 118.19(19) . . ?
C6 C5 C4 120.6(2) . . ?
C5 C6 C7 119.80(19) . . ?
C6 C7 C8 120.5(2) . . ?
C3 C8 C7 118.23(19) . . ?
P2 N1 P1 122.23(10) . . ?
P3 N2 P2 120.08(10) . . ?
P3 N3 P1 122.80(10) . . ?
C1 O1 P1 110.94(12) . . ?
C2 O2 P1 110.17(12) . . ?
C3 O3 P2 121.49(11) . . ?
O1 P1 O2 98.25(7) . . ?
O1 P1 N1 111.79(8) . . ?
O2 P1 N1 109.22(8) . . ?
O1 P1 N3 109.01(8) . . ?
O2 P1 N3 111.19(8) . . ?
N1 P1 N3 115.97(9) . . ?
N1 P2 O3 106.82(8) . . ?
N1 P2 N2 118.99(9) . . ?
O3 P2 N2 111.07(8) . . ?
N1 P2 Cl1 109.23(7) . . ?
O3 P2 Cl1 102.72(6) . . ?
N2 P2 Cl1 106.81(7) . . ?
N3 P3 N2 118.60(9) . . ?
N3 P3 Cl3 109.82(7) . . ?
N2 P3 Cl3 108.94(7) . . ?
N3 P3 Cl2 109.32(7) . . ?
N2 P3 Cl2 108.69(7) . . ?
Cl3 P3 Cl2 99.84(3) . . ?

loop_
_geom_bond_atom_site_label_1
_geom_bond_atom_site_label_2
_geom_bond_distance
_geom_bond_site_symmetry_2
_geom_bond_publ_flag
C1 O1 1.460(2) . ?
C1 C2 1.522(3) . ?
C2 O2 1.451(2) . ?
C3 C8 1.380(3) . ?
C3 C4 1.383(3) . ?
C3 O3 1.417(2) . ?
C4 C5 1.391(3) . ?
C5 C6 1.387(3) . ?
C6 C7 1.387(3) . ?
C7 C8 1.393(3) . ?
N1 P2 1.5718(16) . ?
N1 P1 1.5871(16) . ?
N2 P3 1.5802(16) . ?
N2 P2 1.5861(16) . ?
N3 P3 1.5692(17) . ?
N3 P1 1.5935(17) . ?
O1 P1 1.5839(14) . ?
O2 P1 1.5867(14) . ?
O3 P2 1.5802(13) . ?
P2 Cl1 2.0230(7) . ?
P3 Cl3 1.9971(7) . ?
P3 Cl2 1.9995(7) . ?
